data_7015788
loop_
_publ_author_name
'Kimani, Martin M.'
'Bayse, Craig A.'
'Brumaghim, Julia L.'

_publ_section_title
;
 Synthesis, characterization, and DFT studies of thione and selone
 Cu(I) complexes with variable coordination geometries.
;
_journal_issue 14
_journal_name_full 'Dalton transactions (Cambridge, England : 2003)'
_journal_page_first 3711
_journal_page_last 3723
_journal_paper_doi 10.1039/c1dt10104h
_journal_volume 40
_journal_year 2011
_chemical_formula_moiety 'C10 H16 Cu I N4 Se2'
_chemical_formula_sum 'C10 H16 Cu I N4 Se2'
_chemical_formula_weight 540.63
_chemical_properties_physical 'air-sensitive, moisture-sensitive'
_space_group_IT_number 15
_symmetry_cell_setting monoclinic
_symmetry_Int_Tables_number 15
_symmetry_space_group_name_Hall '-C 2yc'
_symmetry_space_group_name_H-M 'C 1 2/c 1'
_atom_sites_solution_hydrogens geom
_atom_sites_solution_primary direct
_atom_sites_solution_secondary difmap
_audit_creation_method SHELXL-97
_cell_angle_alpha 90.00
_cell_angle_beta 118.56(3)
_cell_angle_gamma 90.00
_cell_formula_units_Z 4
_cell_length_a 15.278(3)
_cell_length_b 10.874(2)
_cell_length_c 11.190(2)
_cell_measurement_reflns_used 6421
_cell_measurement_temperature 168.15
_cell_measurement_theta_max 26.40
_cell_measurement_theta_min 2.66
_cell_volume 1632.8(7)
_computing_cell_refinement 'CrystalClear (Rigaku/MSC,2006)'
_computing_data_collection 'CrystalClear (Rigaku/MSC,2006)'
_computing_data_reduction 'CrystalClear (Rigaku/MSC,2006)'
_computing_molecular_graphics 'SHELXTL 6.10 (Sheldrick,2008)'
_computing_publication_material 'SHELXTL 6.10 (Sheldrick,2008)'
_computing_structure_refinement 'SHELXTL 6.10 (Sheldrick,2008)'
_computing_structure_solution 'SHELXTL 6.10 (Sheldrick,2008)'
_diffrn_ambient_temperature 168.15
_diffrn_detector_area_resol_mean 14.6306
_diffrn_measured_fraction_theta_full 0.996
_diffrn_measured_fraction_theta_max 0.996
_diffrn_measurement_device_type 'Rigaku AFC8S'
_diffrn_measurement_method dtprofit.ref
_diffrn_radiation_monochromator graphite
_diffrn_radiation_probe x-ray
_diffrn_radiation_type MoK\a
_diffrn_radiation_wavelength 0.71073
_diffrn_reflns_av_R_equivalents 0.0355
_diffrn_reflns_av_sigmaI/netI 0.0306
_diffrn_reflns_limit_h_max 19
_diffrn_reflns_limit_h_min -16
_diffrn_reflns_limit_k_max 13
_diffrn_reflns_limit_k_min -13
_diffrn_reflns_limit_l_max 12
_diffrn_reflns_limit_l_min -13
_diffrn_reflns_number 6421
_diffrn_reflns_theta_full 26.40
_diffrn_reflns_theta_max 26.40
_diffrn_reflns_theta_min 2.66
_diffrn_source 'fine-focus sealed tube'
_diffrn_standards_decay_% 0
_diffrn_standards_interval_count 0
_diffrn_standards_interval_time 0
_diffrn_standards_number 0
_exptl_absorpt_coefficient_mu 7.676
_exptl_absorpt_correction_T_max 0.2830
_exptl_absorpt_correction_T_min 0.1994
_exptl_absorpt_correction_type multi-scan
_exptl_absorpt_process_details 'REQAB, CrystalClear'
_exptl_crystal_colour colorless
_exptl_crystal_density_diffrn 2.199
_exptl_crystal_density_method 'not measured'
_exptl_crystal_description chip
_exptl_crystal_F_000 1016
_exptl_crystal_size_max 0.31
_exptl_crystal_size_mid 0.25
_exptl_crystal_size_min 0.22
_refine_diff_density_max 1.197
_refine_diff_density_min -0.793
_refine_diff_density_rms 0.137
_refine_ls_extinction_coef 0.00127(13)
_refine_ls_extinction_expression Fc^*^=kFc[1+0.001xFc^2^\l^3^/sin(2\q)]^-1/4^
_refine_ls_extinction_method SHELXL
_refine_ls_goodness_of_fit_ref 1.132
_refine_ls_hydrogen_treatment constr
_refine_ls_matrix_type full
_refine_ls_number_parameters 86
_refine_ls_number_reflns 1674
_refine_ls_number_restraints 0
_refine_ls_restrained_S_all 1.132
_refine_ls_R_factor_all 0.0395
_refine_ls_R_factor_gt 0.0323
_refine_ls_shift/su_max 0.000
_refine_ls_shift/su_mean 0.000
_refine_ls_structure_factor_coef Fsqd
_refine_ls_weighting_details 'calc w=1/[\s^2^(Fo^2^)+(0.0340P)^2^+3.3336P] where P=(Fo^2^+2Fc^2^)/3'
_refine_ls_weighting_scheme calc
_refine_ls_wR_factor_gt 0.0721
_refine_ls_wR_factor_ref 0.0770
_reflns_number_gt 1429
_reflns_number_total 1674
_reflns_threshold_expression >2sigma(I)
_cod_data_source_file c1dt10104h.txt
_cod_data_source_block Cu(dmise)2I
_cod_original_cell_volume 1632.8(6)
_cod_original_sg_symbol_H-M 'C 2/c'
_cod_database_code 7015788

loop_
_symmetry_equiv_pos_as_xyz
'x, y, z'
'-x, y, -z+1/2'
'x+1/2, y+1/2, z'
'-x+1/2, y+1/2, -z+1/2'
'-x, -y, -z'
'x, -y, z-1/2'
'-x+1/2, -y+1/2, -z'
'x+1/2, -y+1/2, z-1/2'

loop_
_atom_site_label
_atom_site_type_symbol
_atom_site_fract_x
_atom_site_fract_y
_atom_site_fract_z
_atom_site_U_iso_or_equiv
_atom_site_adp_type
_atom_site_occupancy
_atom_site_symmetry_multiplicity
_atom_site_calc_flag
_atom_site_refinement_flags
_atom_site_disorder_assembly
_atom_site_disorder_group
Cu1 Cu 1.0000 0.41055(7) 0.2500 0.0304(2) Uani 1 2 d S . .
I1 I 1.0000 0.17527(3) 0.2500 0.03215(17) Uani 1 2 d S . .
Se1 Se 0.83974(4) 0.48947(4) 0.17239(5) 0.03083(17) Uani 1 1 d . . .
C1 C 0.8545(3) 0.6599(4) 0.1829(4) 0.0255(9) Uani 1 1 d . . .
C2 C 0.9071(4) 0.6867(5) 0.0065(5) 0.0356(11) Uani 1 1 d . . .
H2A H 0.8523 0.6404 -0.0611 0.053 Uiso 1 1 calc R . .
H2B H 0.9650 0.6350 0.0493 0.053 Uiso 1 1 calc R . .
H2C H 0.9210 0.7553 -0.0358 0.053 Uiso 1 1 calc R . .
C3 C 0.8807(4) 0.8532(4) 0.1435(5) 0.0341(11) Uani 1 1 d . . .
H3A H 0.8964 0.9209 0.1066 0.041 Uiso 1 1 calc R . .
C4 C 0.8531(4) 0.8556(4) 0.2400(6) 0.0369(12) Uani 1 1 d . . .
H4A H 0.8460 0.9253 0.2827 0.044 Uiso 1 1 calc R . .
C5 C 0.8059(4) 0.6948(4) 0.3648(6) 0.0372(12) Uani 1 1 d . . .
H5A H 0.8331 0.6148 0.3985 0.056 Uiso 1 1 calc R . .
H5B H 0.7345 0.6910 0.3216 0.056 Uiso 1 1 calc R . .
H5C H 0.8298 0.7520 0.4390 0.056 Uiso 1 1 calc R . .
N1 N 0.8815(3) 0.7313(3) 0.1083(4) 0.0265(8) Uani 1 1 d . . .
N2 N 0.8371(3) 0.7356(3) 0.2651(4) 0.0275(8) Uani 1 1 d . . .

loop_
_atom_site_aniso_label
_atom_site_aniso_U_11
_atom_site_aniso_U_22
_atom_site_aniso_U_33
_atom_site_aniso_U_23
_atom_site_aniso_U_13
_atom_site_aniso_U_12
Cu1 0.0404(5) 0.0222(4) 0.0318(5) 0.000 0.0199(4) 0.000
I1 0.0386(3) 0.0188(2) 0.0433(3) 0.000 0.0230(2) 0.000
Se1 0.0360(3) 0.0209(2) 0.0391(3) -0.00066(17) 0.0207(2) -0.00364(17)
C1 0.019(2) 0.032(2) 0.024(2) 0.0010(17) 0.0083(18) 0.0002(17)
C2 0.038(3) 0.045(3) 0.030(3) 0.002(2) 0.022(2) -0.008(2)
C3 0.034(3) 0.0167(19) 0.047(3) 0.0039(19) 0.016(2) 0.0009(19)
C4 0.031(3) 0.019(2) 0.056(3) -0.001(2) 0.018(2) 0.0017(19)
C5 0.045(3) 0.036(2) 0.045(3) -0.013(2) 0.033(3) -0.001(2)
N1 0.0251(19) 0.0267(18) 0.026(2) 0.0032(15) 0.0110(16) -0.0038(15)
N2 0.028(2) 0.0248(18) 0.029(2) 0.0017(15) 0.0135(17) 0.0030(15)

loop_
_atom_type_symbol
_atom_type_description
_atom_type_scat_dispersion_real
_atom_type_scat_dispersion_imag
_atom_type_scat_source
C C 0.0033 0.0016 'International Tables Vol C Tables 4.2.6.8 and 6.1.1.4'
H H 0.0000 0.0000 'International Tables Vol C Tables 4.2.6.8 and 6.1.1.4'
N N 0.0061 0.0033 'International Tables Vol C Tables 4.2.6.8 and 6.1.1.4'
Cu Cu 0.3201 1.2651 'International Tables Vol C Tables 4.2.6.8 and 6.1.1.4'
I I -0.4742 1.8119 'International Tables Vol C Tables 4.2.6.8 and 6.1.1.4'
Se Se -0.0929 2.2259 'International Tables Vol C Tables 4.2.6.8 and 6.1.1.4'

loop_
_geom_angle_atom_site_label_1
_geom_angle_atom_site_label_2
_geom_angle_atom_site_label_3
_geom_angle
_geom_angle_site_symmetry_1
_geom_angle_site_symmetry_3
_geom_angle_publ_flag
Se1 Cu1 Se1 136.87(4) 2_755 . ?
Se1 Cu1 I1 111.56(2) 2_755 . ?
Se1 Cu1 I1 111.56(2) . . ?
C1 Se1 Cu1 105.55(13) . . ?
N1 C1 N2 106.9(4) . . ?
N1 C1 Se1 126.9(3) . . ?
N2 C1 Se1 126.2(3) . . ?
N1 C2 H2A 109.5 . . ?
N1 C2 H2B 109.5 . . ?
H2A C2 H2B 109.5 . . ?
N1 C2 H2C 109.5 . . ?
H2A C2 H2C 109.5 . . ?
H2B C2 H2C 109.5 . . ?
C4 C3 N1 107.3(4) . . ?
C4 C3 H3A 126.3 . . ?
N1 C3 H3A 126.3 . . ?
C3 C4 N2 107.5(4) . . ?
C3 C4 H4A 126.2 . . ?
N2 C4 H4A 126.2 . . ?
N2 C5 H5A 109.5 . . ?
N2 C5 H5B 109.5 . . ?
H5A C5 H5B 109.5 . . ?
N2 C5 H5C 109.5 . . ?
H5A C5 H5C 109.5 . . ?
H5B C5 H5C 109.5 . . ?
C1 N1 C3 109.3(4) . . ?
C1 N1 C2 125.0(4) . . ?
C3 N1 C2 125.8(4) . . ?
C1 N2 C4 109.0(4) . . ?
C1 N2 C5 124.9(4) . . ?
C4 N2 C5 126.2(4) . . ?

loop_
_geom_bond_atom_site_label_1
_geom_bond_atom_site_label_2
_geom_bond_distance
_geom_bond_site_symmetry_2
_geom_bond_publ_flag
Cu1 Se1 2.3351(8) 2_755 ?
Cu1 Se1 2.3351(8) . ?
Cu1 I1 2.5585(10) . ?
Se1 C1 1.864(4) . ?
C1 N1 1.341(6) . ?
C1 N2 1.351(6) . ?
C2 N1 1.453(6) . ?
C2 H2A 0.9600 . ?
C2 H2B 0.9600 . ?
C2 H2C 0.9600 . ?
C3 C4 1.334(8) . ?
C3 N1 1.385(6) . ?
C3 H3A 0.9300 . ?
C4 N2 1.381(6) . ?
C4 H4A 0.9300 . ?
C5 N2 1.476(6) . ?
C5 H5A 0.9600 . ?
C5 H5B 0.9600 . ?
C5 H5C 0.9600 . ?
